data_7115745
loop_
_publ_author_name
'Mujahuddin M. Siddiqui'
'Shaikh M. Mobin'
'Irena Senkovska'
'Stefan Kaskel'
'Maravanji S. Balakrishna'

_publ_section_title
;
 Novel zeotype frameworks with soft cyclodiphosphazane linkers and soft
 Cu4X4 clusters as nodes
;
_journal_name_full Chem.Commun.
_journal_page_first 12273
_journal_paper_doi 10.1039/C4cc03810J
_journal_volume 50
_journal_year 2014
_chemical_formula_sum 'C18 H26 Br2 Cu2 Fe N2 P2'
_chemical_formula_weight 675.10
_chemical_name_systematic
;
 ?
;
_space_group_IT_number 217
_symmetry_cell_setting cubic
_symmetry_space_group_name_Hall 'I -4 2 3'
_symmetry_space_group_name_H-M 'I -4 3 m'
_atom_sites_solution_hydrogens geom
_atom_sites_solution_primary direct
_atom_sites_solution_secondary difmap
_audit_creation_method SHELXL-97
_cell_angle_alpha 90.00
_cell_angle_beta 90.00
_cell_angle_gamma 90.00
_cell_formula_units_Z 24
_cell_length_a 28.8993(5)
_cell_length_b 28.8993(5)
_cell_length_c 28.8993(5)
_cell_measurement_reflns_used 4254
_cell_measurement_temperature 293(2)
_cell_measurement_theta_max 32.2005
_cell_measurement_theta_min 2.9841
_cell_volume 24135.8(7)
_computing_cell_refinement 'CrysAlis RED, Oxford Diffraction Ltd.,'
_computing_data_collection 'CrysAlis CCD, Oxford Diffraction Ltd.,'
_computing_data_reduction 'CrysAlis RED, Oxford Diffraction Ltd.,'
_computing_molecular_graphics Ortep3
_computing_publication_material Shelx97
_computing_structure_refinement 'SHELXL-97 (Sheldrick, 1997)'
_computing_structure_solution 'SHELXS-97 (Sheldrick, 1997)'
_diffrn_ambient_temperature 293(2)
_diffrn_detector_area_resol_mean 15.9948
_diffrn_measured_fraction_theta_full 0.996
_diffrn_measured_fraction_theta_max 0.996
_diffrn_measurement_device_type 'OXFORD DIFFRACTION SUPER NOVA'
_diffrn_measurement_method \w/q-scan
_diffrn_radiation_monochromator graphite
_diffrn_radiation_source 'Micro-Focus (Mo) X-ray Source'
_diffrn_radiation_type MoK\a
_diffrn_radiation_wavelength 0.71073
_diffrn_reflns_av_R_equivalents 0.0721
_diffrn_reflns_av_sigmaI/netI 0.0496
_diffrn_reflns_limit_h_max 31
_diffrn_reflns_limit_h_min -34
_diffrn_reflns_limit_k_max 34
_diffrn_reflns_limit_k_min -16
_diffrn_reflns_limit_l_max 33
_diffrn_reflns_limit_l_min -15
_diffrn_reflns_number 22706
_diffrn_reflns_theta_full 24.96
_diffrn_reflns_theta_max 24.96
_diffrn_reflns_theta_min 2.99
_exptl_absorpt_coefficient_mu 3.474
_exptl_absorpt_correction_T_max 0.4028
_exptl_absorpt_correction_T_min 0.3232
_exptl_absorpt_correction_type multi-scan
_exptl_absorpt_process_details
;
CrysAlis RED, Oxford Diffraction Ltd.,
Version 1.171.31.7 (release 18-10-2006 CrysAlis171 .NET)
(compiled Oct 18 2006,16:28:17)
Empirical absorption correction using spherical harmonics,
 implemented in SCALE3 ABSPACK scaling algorithm.
;
_exptl_crystal_colour YELLOW
_exptl_crystal_density_diffrn 1.115
_exptl_crystal_density_method 'not measured'
_exptl_crystal_description BLOCK
_exptl_crystal_F_000 7968
_exptl_crystal_size_max 0.42
_exptl_crystal_size_mid 0.38
_exptl_crystal_size_min 0.32
_refine_diff_density_max 0.436
_refine_diff_density_min -0.419
_refine_diff_density_rms 0.066
_refine_ls_abs_structure_details 'Flack H D (1983), Acta Cryst. A39, 876-881'
_refine_ls_abs_structure_Flack -0.016(16)
_refine_ls_extinction_method none
_refine_ls_goodness_of_fit_ref 1.113
_refine_ls_hydrogen_treatment RIDING
_refine_ls_matrix_type full
_refine_ls_number_parameters 137
_refine_ls_number_reflns 3791
_refine_ls_number_restraints 0
_refine_ls_restrained_S_all 1.113
_refine_ls_R_factor_all 0.0707
_refine_ls_R_factor_gt 0.0414
_refine_ls_shift/su_max 0.001
_refine_ls_shift/su_mean 0.000
_refine_ls_structure_factor_coef Fsqd
_refine_ls_weighting_details 'calc w=1/[\s^2^(Fo^2^)+(0.0329P)^2^+38.6501P] where P=(Fo^2^+2Fc^2^)/3'
_refine_ls_weighting_scheme calc
_refine_ls_wR_factor_gt 0.0822
_refine_ls_wR_factor_ref 0.0965
_reflns_number_gt 2932
_reflns_number_total 3791
_reflns_threshold_expression >2sigma(I)
_cod_data_source_file c4cc03810j2.cif
_cod_data_source_block msb002
_cod_original_sg_symbol_H-M 'I -43 m'
_cod_database_code 7115745

loop_
_symmetry_equiv_pos_as_xyz
'x, y, z'
'-x, -y, z'
'x, -y, -z'
'-x, y, -z'
'z, x, y'
'y, z, x'
'-z, -x, y'
'-y, z, -x'
'z, -x, -y'
'-y, -z, x'
'-z, x, -y'
'y, -z, -x'
'y, x, z'
'-y, -x, z'
'-y, x, -z'
'y, -x, -z'
'x, z, y'
'z, y, x'
'-x, -z, y'
'z, -y, -x'
'-x, z, -y'
'-z, -y, x'
'x, -z, -y'
'-z, y, -x'
'x+1/2, y+1/2, z+1/2'
'-x+1/2, -y+1/2, z+1/2'
'x+1/2, -y+1/2, -z+1/2'
'-x+1/2, y+1/2, -z+1/2'
'z+1/2, x+1/2, y+1/2'
'y+1/2, z+1/2, x+1/2'
'-z+1/2, -x+1/2, y+1/2'
'-y+1/2, z+1/2, -x+1/2'
'z+1/2, -x+1/2, -y+1/2'
'-y+1/2, -z+1/2, x+1/2'
'-z+1/2, x+1/2, -y+1/2'
'y+1/2, -z+1/2, -x+1/2'
'y+1/2, x+1/2, z+1/2'
'-y+1/2, -x+1/2, z+1/2'
'-y+1/2, x+1/2, -z+1/2'
'y+1/2, -x+1/2, -z+1/2'
'x+1/2, z+1/2, y+1/2'
'z+1/2, y+1/2, x+1/2'
'-x+1/2, -z+1/2, y+1/2'
'z+1/2, -y+1/2, -x+1/2'
'-x+1/2, z+1/2, -y+1/2'
'-z+1/2, -y+1/2, x+1/2'
'x+1/2, -z+1/2, -y+1/2'
'-z+1/2, y+1/2, -x+1/2'

loop_
_atom_site_label
_atom_site_type_symbol
_atom_site_fract_x
_atom_site_fract_y
_atom_site_fract_z
_atom_site_U_iso_or_equiv
_atom_site_adp_type
_atom_site_occupancy
_atom_site_symmetry_multiplicity
_atom_site_calc_flag
_atom_site_refinement_flags
Fe1 Fe 0.82820(7) 0.82820(7) 0.65266(7) 0.1278(10) Uani 1 2 d S
Cu1 Cu 0.94909(3) 0.79432(3) 0.52409(3) 0.0552(2) Uani 1 1 d .
Br1 Br 0.97075(2) 0.79569(2) 0.44029(2) 0.04578(17) Uani 1 1 d .
P1 P 0.89197(5) 0.83041(5) 0.55782(6) 0.0430(4) Uani 1 1 d .
N1 N 0.83759(17) 0.83759(17) 0.5357(3) 0.054(2) Uani 1 2 d S
N2 N 0.88832(17) 0.88832(17) 0.5715(2) 0.0484(18) Uani 1 2 d S
C1 C 0.8175(3) 0.8175(3) 0.4928(5) 0.081(4) Uani 1 2 d S
C2 C 0.8273(3) 0.7667(3) 0.4910(4) 0.140(5) Uani 1 1 d .
H2A H 0.8152 0.7520 0.5182 0.210 Uiso 1 1 calc R
H2B H 0.8602 0.7618 0.4894 0.210 Uiso 1 1 calc R
H2C H 0.8129 0.7536 0.4640 0.210 Uiso 1 1 calc R
C3 C 0.8410(4) 0.8410(4) 0.4510(5) 0.125(6) Uani 1 2 d S
H3A H 0.8344 0.8236 0.4234 0.188 Uiso 0.50 1 calc PR
H3B H 0.8738 0.8420 0.4559 0.188 Uiso 0.50 1 calc PR
H3C H 0.8293 0.8719 0.4477 0.188 Uiso 0.50 1 calc PR
C4 C 0.9241(2) 0.9241(2) 0.5639(4) 0.072(3) Uani 1 2 d S
C5 C 0.9089(3) 0.9688(3) 0.5850(4) 0.120(4) Uani 1 1 d .
H5A H 0.8822 0.9802 0.5689 0.181 Uiso 1 1 calc R
H5B H 0.9335 0.9910 0.5827 0.181 Uiso 1 1 calc R
H5C H 0.9013 0.9639 0.6170 0.181 Uiso 1 1 calc R
C6 C 0.9307(3) 0.9307(3) 0.5118(5) 0.126(6) Uani 1 2 d S
H6A H 0.9440 0.9032 0.4987 0.189 Uiso 0.50 1 calc PR
H6B H 0.9511 0.9564 0.5064 0.189 Uiso 0.50 1 calc PR
H6C H 0.9013 0.9368 0.4975 0.189 Uiso 0.50 1 calc PR
C7 C 0.8802(3) 0.8047(3) 0.6133(3) 0.076(2) Uani 1 1 d .
C8 C 0.8471(3) 0.7673(3) 0.6218(4) 0.115(4) Uani 1 1 d .
H8 H 0.8301 0.7510 0.5998 0.138 Uiso 1 1 calc R
C9 C 0.8464(7) 0.7613(6) 0.6700(6) 0.208(12) Uani 1 1 d .
H9 H 0.8288 0.7391 0.6853 0.250 Uiso 1 1 calc R
C10 C 0.8744(7) 0.7920(6) 0.6912(5) 0.179(10) Uani 1 1 d .
H10 H 0.8783 0.7950 0.7230 0.214 Uiso 1 1 calc R
C11 C 0.8976(4) 0.8194(4) 0.6563(3) 0.117(4) Uani 1 1 d .
H11 H 0.9196 0.8424 0.6614 0.140 Uiso 1 1 calc R

loop_
_atom_site_aniso_label
_atom_site_aniso_U_11
_atom_site_aniso_U_22
_atom_site_aniso_U_33
_atom_site_aniso_U_23
_atom_site_aniso_U_13
_atom_site_aniso_U_12
Fe1 0.1442(14) 0.1442(14) 0.0951(15) 0.0726(12) 0.0726(12) 0.0865(16)
Cu1 0.0514(5) 0.0557(5) 0.0584(5) -0.0061(4) 0.0044(4) 0.0139(4)
Br1 0.0478(4) 0.0442(3) 0.0453(4) 0.0007(3) -0.0019(3) -0.0003(3)
P1 0.0417(9) 0.0408(9) 0.0466(9) 0.0021(8) 0.0022(8) 0.0108(7)
N1 0.044(3) 0.044(3) 0.074(6) -0.005(3) -0.005(3) 0.007(3)
N2 0.045(3) 0.045(3) 0.054(5) -0.003(3) -0.003(3) 0.010(4)
C1 0.064(5) 0.064(5) 0.115(10) -0.025(5) -0.025(5) 0.009(6)
C2 0.135(8) 0.068(6) 0.218(13) -0.072(7) -0.089(8) 0.034(6)
C3 0.145(9) 0.145(9) 0.086(10) -0.038(8) -0.038(8) 0.050(11)
C4 0.045(4) 0.045(4) 0.125(10) -0.010(5) -0.010(5) 0.005(4)
C5 0.077(6) 0.054(5) 0.231(12) -0.047(7) -0.024(7) 0.009(5)
C6 0.115(8) 0.115(8) 0.148(14) 0.044(7) 0.044(7) -0.033(9)
C7 0.085(6) 0.076(5) 0.069(5) 0.026(4) 0.021(4) 0.043(5)
C8 0.116(8) 0.077(6) 0.153(10) 0.064(7) 0.056(7) 0.029(6)
C9 0.26(2) 0.179(17) 0.182(18) 0.141(14) 0.159(17) 0.126(15)
C10 0.27(2) 0.187(17) 0.083(9) 0.051(10) 0.046(11) 0.168(16)
C11 0.152(9) 0.143(9) 0.055(5) 0.033(6) 0.010(6) 0.104(7)

loop_
_atom_type_symbol
_atom_type_description
_atom_type_scat_dispersion_real
_atom_type_scat_dispersion_imag
_atom_type_scat_source
C C 0.0033 0.0016 'International Tables Vol C Tables 4.2.6.8 and 6.1.1.4'
H H 0.0000 0.0000 'International Tables Vol C Tables 4.2.6.8 and 6.1.1.4'
N N 0.0061 0.0033 'International Tables Vol C Tables 4.2.6.8 and 6.1.1.4'
P P 0.1023 0.0942 'International Tables Vol C Tables 4.2.6.8 and 6.1.1.4'
Br Br -0.2901 2.4595 'International Tables Vol C Tables 4.2.6.8 and 6.1.1.4'
Cu Cu 0.3201 1.2651 'International Tables Vol C Tables 4.2.6.8 and 6.1.1.4'
Fe Fe 0.3463 0.8444 'International Tables Vol C Tables 4.2.6.8 and 6.1.1.4'

loop_
_geom_angle_atom_site_label_1
_geom_angle_atom_site_label_2
_geom_angle_atom_site_label_3
_geom_angle
_geom_angle_site_symmetry_1
_geom_angle_site_symmetry_3
C7 Fe1 C7 100.8(4) . 13
C7 Fe1 C11 117.4(4) . 13
C7 Fe1 C11 40.9(3) 13 13
C7 Fe1 C11 40.9(3) . .
C7 Fe1 C11 117.4(4) 13 .
C11 Fe1 C11 104.2(7) 13 .
C7 Fe1 C10 157.2(7) . 13
C7 Fe1 C10 69.0(5) 13 13
C11 Fe1 C10 41.8(5) 13 13
C11 Fe1 C10 124.4(6) . 13
C7 Fe1 C10 69.0(5) . .
C7 Fe1 C10 157.2(7) 13 .
C11 Fe1 C10 124.4(6) 13 .
C11 Fe1 C10 41.8(5) . .
C10 Fe1 C10 112.2(8) 13 .
C7 Fe1 C8 119.2(4) . 13
C7 Fe1 C8 42.3(3) 13 13
C11 Fe1 C8 69.6(4) 13 13
C11 Fe1 C8 155.2(3) . 13
C10 Fe1 C8 67.7(5) 13 13
C10 Fe1 C8 160.4(6) . 13
C7 Fe1 C8 42.3(3) . .
C7 Fe1 C8 119.2(4) 13 .
C11 Fe1 C8 155.2(3) 13 .
C11 Fe1 C8 69.6(4) . .
C10 Fe1 C8 160.4(6) 13 .
C10 Fe1 C8 67.7(5) . .
C8 Fe1 C8 105.6(7) 13 .
C7 Fe1 C9 157.9(7) . 13
C7 Fe1 C9 68.3(4) 13 13
C11 Fe1 C9 67.6(6) 13 13
C11 Fe1 C9 161.2(7) . 13
C10 Fe1 C9 38.4(7) 13 13
C10 Fe1 C9 127.9(4) . 13
C8 Fe1 C9 40.0(5) 13 13
C8 Fe1 C9 125.0(7) . 13
C7 Fe1 C9 68.3(4) . .
C7 Fe1 C9 157.9(6) 13 .
C11 Fe1 C9 161.2(7) 13 .
C11 Fe1 C9 67.6(6) . .
C10 Fe1 C9 127.9(4) 13 .
C10 Fe1 C9 38.4(7) . .
C8 Fe1 C9 125.0(7) 13 .
C8 Fe1 C9 40.0(5) . .
C9 Fe1 C9 114.6(10) 13 .
P1 Cu1 Br1 127.89(6) . .
P1 Cu1 Br1 120.15(6) . 4_756
Br1 Cu1 Br1 99.45(3) . 4_756
P1 Cu1 Br1 112.08(5) . 44_566
Br1 Cu1 Br1 95.46(3) . 44_566
Br1 Cu1 Br1 94.66(3) 4_756 44_566
Cu1 Br1 Cu1 80.52(3) . 4_756
Cu1 Br1 Cu1 84.52(3) . 46_664
Cu1 Br1 Cu1 83.86(3) 4_756 46_664
N1 P1 N2 84.9(2) . .
N1 P1 C7 102.1(4) . .
N2 P1 C7 100.7(4) . .
N1 P1 Cu1 125.9(2) . .
N2 P1 Cu1 127.8(2) . .
C7 P1 Cu1 110.1(2) . .
N1 P1 P1 42.61(18) . 13
N2 P1 P1 43.09(18) . 13
C7 P1 P1 99.1(2) . 13
Cu1 P1 P1 150.78(5) . 13
C1 N1 P1 128.6(3) . 13
C1 N1 P1 128.6(3) . .
P1 N1 P1 94.8(4) 13 .
C4 N2 P1 127.0(3) . 13
C4 N2 P1 127.0(3) . .
P1 N2 P1 93.8(4) 13 .
N1 C1 C2 109.8(7) . 13
N1 C1 C2 109.8(7) . .
C2 C1 C2 111.8(11) 13 .
N1 C1 C3 108.0(9) . .
C2 C1 C3 108.6(9) 13 .
C2 C1 C3 108.6(9) . .
C1 C2 H2A 109.5 . .
C1 C2 H2B 109.5 . .
H2A C2 H2B 109.5 . .
C1 C2 H2C 109.5 . .
H2A C2 H2C 109.5 . .
H2B C2 H2C 109.5 . .
C1 C3 H3A 109.5 . .
C1 C3 H3B 109.5 . .
H3A C3 H3B 109.5 . .
C1 C3 H3C 109.5 . .
H3A C3 H3C 109.5 . .
H3B C3 H3C 109.5 . .
N2 C4 C5 109.8(6) . 13
N2 C4 C5 109.8(6) . .
C5 C4 C5 109.9(10) 13 .
N2 C4 C6 108.8(9) . .
C5 C4 C6 109.3(7) 13 .
C5 C4 C6 109.3(7) . .
C4 C5 H5A 109.5 . .
C4 C5 H5B 109.5 . .
H5A C5 H5B 109.5 . .
C4 C5 H5C 109.5 . .
H5A C5 H5C 109.5 . .
H5B C5 H5C 109.5 . .
C4 C6 H6A 109.5 . .
C4 C6 H6B 109.5 . .
H6A C6 H6B 109.5 . .
C4 C6 H6C 109.5 . .
H6A C6 H6C 109.5 . .
H6B C6 H6C 109.5 . .
C11 C7 C8 108.0(8) . .
C11 C7 P1 126.5(8) . .
C8 C7 P1 125.2(8) . .
C11 C7 Fe1 70.3(5) . .
C8 C7 Fe1 70.4(5) . .
P1 C7 Fe1 120.4(4) . .
C9 C8 C7 105.5(13) . .
C9 C8 Fe1 70.7(8) . .
C7 C8 Fe1 67.3(5) . .
C9 C8 H8 127.3 . .
C7 C8 H8 127.3 . .
Fe1 C8 H8 126.3 . .
C10 C9 C8 111.1(15) . .
C10 C9 Fe1 69.4(10) . .
C8 C9 Fe1 69.3(7) . .
C10 C9 H9 124.5 . .
C8 C9 H9 124.5 . .
Fe1 C9 H9 128.6 . .
C9 C10 C11 108.9(14) . .
C9 C10 Fe1 72.2(12) . .
C11 C10 Fe1 68.9(7) . .
C9 C10 H10 125.6 . .
C11 C10 H10 125.6 . .
Fe1 C10 H10 124.9 . .
C7 C11 C10 106.5(12) . .
C7 C11 Fe1 68.8(5) . .
C10 C11 Fe1 69.3(8) . .
C7 C11 H11 126.8 . .
C10 C11 H11 126.8 . .
Fe1 C11 H11 126.7 . .

loop_
_geom_bond_atom_site_label_1
_geom_bond_atom_site_label_2
_geom_bond_distance
_geom_bond_site_symmetry_2
Fe1 C7 2.004(7) .
Fe1 C7 2.004(7) 13
Fe1 C11 2.024(10) 13
Fe1 C11 2.024(10) .
Fe1 C10 2.030(15) 13
Fe1 C10 2.030(15) .
Fe1 C8 2.047(10) 13
Fe1 C8 2.047(10) .
Fe1 C9 2.065(15) 13
Fe1 C9 2.065(15) .
Cu1 P1 2.1823(16) .
Cu1 Br1 2.5017(10) .
Cu1 Br1 2.5353(10) 4_756
Cu1 Br1 2.6180(10) 44_566
Br1 Cu1 2.5353(10) 4_756
Br1 Cu1 2.6180(10) 46_664
P1 N1 1.709(5) .
P1 N2 1.723(5) .
P1 C7 1.800(7) .
P1 P1 2.516(3) 13
N1 C1 1.486(13) .
N1 P1 1.709(5) 13
N2 C4 1.478(12) .
N2 P1 1.723(5) 13
C1 C2 1.498(10) 13
C1 C2 1.498(10) .
C1 C3 1.544(18) .
C2 H2A 0.9600 .
C2 H2B 0.9600 .
C2 H2C 0.9600 .
C3 H3A 0.9600 .
C3 H3B 0.9600 .
C3 H3C 0.9600 .
C4 C5 1.496(10) 13
C4 C5 1.496(10) .
C4 C6 1.530(17) .
C5 H5A 0.9600 .
C5 H5B 0.9600 .
C5 H5C 0.9600 .
C6 H6A 0.9600 .
C6 H6B 0.9600 .
C6 H6C 0.9600 .
C7 C11 1.407(12) .
C7 C8 1.463(12) .
C8 C9 1.405(18) .
C8 H8 0.9300 .
C9 C10 1.35(2) .
C9 H9 0.9300 .
C10 C11 1.447(18) .
C10 H10 0.9300 .
C11 H11 0.9300 .

loop_
_geom_torsion_atom_site_label_1
_geom_torsion_atom_site_label_2
_geom_torsion_atom_site_label_3
_geom_torsion_atom_site_label_4
_geom_torsion
_geom_torsion_site_symmetry_1
_geom_torsion_site_symmetry_4
P1 Cu1 Br1 Cu1 142.59(6) . 4_756
Br1 Cu1 Br1 Cu1 1.82(5) 4_756 4_756
Br1 Cu1 Br1 Cu1 -93.84(3) 44_566 4_756
P1 Cu1 Br1 Cu1 -132.74(7) . 46_664
Br1 Cu1 Br1 Cu1 86.48(4) 4_756 46_664
Br1 Cu1 Br1 Cu1 -9.18(3) 44_566 46_664
Br1 Cu1 P1 N1 39.4(3) . .
Br1 Cu1 P1 N1 173.2(3) 4_756 .
Br1 Cu1 P1 N1 -77.1(3) 44_566 .
Br1 Cu1 P1 N2 -75.6(3) . .
Br1 Cu1 P1 N2 58.2(3) 4_756 .
Br1 Cu1 P1 N2 167.9(3) 44_566 .
Br1 Cu1 P1 C7 162.1(3) . .
Br1 Cu1 P1 C7 -64.1(3) 4_756 .
Br1 Cu1 P1 C7 45.6(3) 44_566 .
Br1 Cu1 P1 P1 -16.06(13) . 13
Br1 Cu1 P1 P1 117.77(8) 4_756 13
Br1 Cu1 P1 P1 -132.54(7) 44_566 13
N2 P1 N1 C1 140.6(9) . .
C7 P1 N1 C1 -119.5(9) . .
Cu1 P1 N1 C1 6.6(10) . .
P1 P1 N1 C1 150.1(10) 13 .
N2 P1 N1 P1 -9.5(4) . 13
C7 P1 N1 P1 90.4(4) . 13
Cu1 P1 N1 P1 -143.56(17) . 13
N1 P1 N2 C4 -134.4(8) . .
C7 P1 N2 C4 124.2(8) . .
Cu1 P1 N2 C4 -1.8(8) . .
P1 P1 N2 C4 -143.8(9) 13 .
N1 P1 N2 P1 9.4(4) . 13
C7 P1 N2 P1 -92.0(4) . 13
Cu1 P1 N2 P1 141.97(15) . 13
P1 N1 C1 C2 -48.1(14) 13 13
P1 N1 C1 C2 171.4(7) . 13
P1 N1 C1 C2 -171.4(7) 13 .
P1 N1 C1 C2 48.1(14) . .
P1 N1 C1 C3 70.3(7) 13 .
P1 N1 C1 C3 -70.3(7) . .
P1 N2 C4 C5 174.3(6) 13 13
P1 N2 C4 C5 -53.3(12) . 13
P1 N2 C4 C5 53.3(12) 13 .
P1 N2 C4 C5 -174.3(6) . .
P1 N2 C4 C6 -66.2(6) 13 .
P1 N2 C4 C6 66.2(6) . .
N1 P1 C7 C11 -129.2(7) . .
N2 P1 C7 C11 -42.1(7) . .
Cu1 P1 C7 C11 95.0(7) . .
P1 P1 C7 C11 -85.9(7) 13 .
N1 P1 C7 C8 44.4(7) . .
N2 P1 C7 C8 131.4(6) . .
Cu1 P1 C7 C8 -91.4(6) . .
P1 P1 C7 C8 87.7(6) 13 .
N1 P1 C7 Fe1 -42.1(6) . .
N2 P1 C7 Fe1 44.9(6) . .
Cu1 P1 C7 Fe1 -177.9(4) . .
P1 P1 C7 Fe1 1.2(6) 13 .
C7 Fe1 C7 C11 119.7(5) 13 .
C11 Fe1 C7 C11 79.8(8) 13 .
C10 Fe1 C7 C11 58.7(13) 13 .
C10 Fe1 C7 C11 -39.0(7) . .
C8 Fe1 C7 C11 160.6(6) 13 .
C8 Fe1 C7 C11 -118.5(8) . .
C9 Fe1 C7 C11 177.5(15) 13 .
C9 Fe1 C7 C11 -80.4(8) . .
C7 Fe1 C7 C8 -121.9(5) 13 .
C11 Fe1 C7 C8 -161.7(6) 13 .
C11 Fe1 C7 C8 118.5(8) . .
C10 Fe1 C7 C8 177.1(12) 13 .
C10 Fe1 C7 C8 79.4(8) . .
C8 Fe1 C7 C8 -81.0(8) 13 .
C9 Fe1 C7 C8 -64.0(16) 13 .
C9 Fe1 C7 C8 38.1(9) . .
C7 Fe1 C7 P1 -1.8(9) 13 .
C11 Fe1 C7 P1 -41.6(8) 13 .
C11 Fe1 C7 P1 -121.5(9) . .
C10 Fe1 C7 P1 -62.8(15) 13 .
C10 Fe1 C7 P1 -160.5(9) . .
C8 Fe1 C7 P1 39.1(8) 13 .
C8 Fe1 C7 P1 120.1(9) . .
C9 Fe1 C7 P1 56.0(17) 13 .
C9 Fe1 C7 P1 158.1(10) . .
C11 C7 C8 C9 -0.3(11) . .
P1 C7 C8 C9 -174.8(8) . .
Fe1 C7 C8 C9 -60.8(8) . .
C11 C7 C8 Fe1 60.5(5) . .
P1 C7 C8 Fe1 -114.0(6) . .
C7 Fe1 C8 C9 117.0(12) . .
C7 Fe1 C8 C9 -170.2(10) 13 .
C11 Fe1 C8 C9 158.6(14) 13 .
C11 Fe1 C8 C9 79.1(10) . .
C10 Fe1 C8 C9 -59.7(17) 13 .
C10 Fe1 C8 C9 34.0(12) . .
C8 Fe1 C8 C9 -126.5(10) 13 .
C9 Fe1 C8 C9 -87.4(12) 13 .
C7 Fe1 C8 C7 72.9(6) 13 .
C11 Fe1 C8 C7 41.6(13) 13 .
C11 Fe1 C8 C7 -37.9(5) . .
C10 Fe1 C8 C7 -176.7(14) 13 .
C10 Fe1 C8 C7 -82.9(8) . .
C8 Fe1 C8 C7 116.5(5) 13 .
C9 Fe1 C8 C7 155.6(6) 13 .
C9 Fe1 C8 C7 -117.0(12) . .
C7 C8 C9 C10 1.8(18) . .
Fe1 C8 C9 C10 -56.7(14) . .
C7 C8 C9 Fe1 58.5(6) . .
C7 Fe1 C9 C10 83.3(12) . .
C7 Fe1 C9 C10 146.8(13) 13 .
C11 Fe1 C9 C10 -28(2) 13 .
C11 Fe1 C9 C10 39.0(10) . .
C10 Fe1 C9 C10 -77.9(15) 13 .
C8 Fe1 C9 C10 -165.5(10) 13 .
C8 Fe1 C9 C10 123.6(16) . .
C9 Fe1 C9 C10 -120.6(13) 13 .
C7 Fe1 C9 C8 -40.3(7) . .
C7 Fe1 C9 C8 23(2) 13 .
C11 Fe1 C9 C8 -151.7(13) 13 .
C11 Fe1 C9 C8 -84.5(8) . .
C10 Fe1 C9 C8 158.5(8) 13 .
C10 Fe1 C9 C8 -123.6(16) . .
C8 Fe1 C9 C8 71.0(10) 13 .
C9 Fe1 C9 C8 115.9(7) 13 .
C8 C9 C10 C11 -3(2) . .
Fe1 C9 C10 C11 -59.3(10) . .
C8 C9 C10 Fe1 56.7(12) . .
C7 Fe1 C10 C9 -81.1(11) . .
C7 Fe1 C10 C9 -148.0(11) 13 .
C11 Fe1 C10 C9 169.4(8) 13 .
C11 Fe1 C10 C9 -119.2(14) . .
C10 Fe1 C10 C9 123.5(9) 13 .
C8 Fe1 C10 C9 38(2) 13 .
C8 Fe1 C10 C9 -35.4(10) . .
C9 Fe1 C10 C9 82.5(16) 13 .
C7 Fe1 C10 C11 38.2(6) . .
C7 Fe1 C10 C11 -28.7(16) 13 .
C11 Fe1 C10 C11 -71.4(9) 13 .
C10 Fe1 C10 C11 -117.3(8) 13 .
C8 Fe1 C10 C11 157.1(13) 13 .
C8 Fe1 C10 C11 83.9(7) . .
C9 Fe1 C10 C11 -158.3(10) 13 .
C9 Fe1 C10 C11 119.2(14) . .
C8 C7 C11 C10 -1.2(10) . .
P1 C7 C11 C10 173.2(7) . .
Fe1 C7 C11 C10 59.4(8) . .
C8 C7 C11 Fe1 -60.6(5) . .
P1 C7 C11 Fe1 113.9(6) . .
C9 C10 C11 C7 2.4(17) . .
Fe1 C10 C11 C7 -59.0(6) . .
C9 C10 C11 Fe1 61.4(14) . .
C7 Fe1 C11 C7 -74.0(6) 13 .
C11 Fe1 C11 C7 -115.6(5) 13 .
C10 Fe1 C11 C7 -156.3(7) 13 .
C10 Fe1 C11 C7 118.1(10) . .
C8 Fe1 C11 C7 -43.8(13) 13 .
C8 Fe1 C11 C7 39.2(5) . .
C9 Fe1 C11 C7 -177.1(17) 13 .
C9 Fe1 C11 C7 82.2(7) . .
C7 Fe1 C11 C10 -118.1(10) . .
C7 Fe1 C11 C10 167.9(8) 13 .
C11 Fe1 C11 C10 126.2(7) 13 .
C10 Fe1 C11 C10 85.6(10) 13 .
C8 Fe1 C11 C10 -161.9(11) 13 .
C8 Fe1 C11 C10 -78.9(8) . .
C9 Fe1 C11 C10 64.8(19) 13 .
C9 Fe1 C11 C10 -35.9(8) . .
